data_7718770
loop_
_publ_author_name
'Hou, Chuan-Bing'
'Guo, Gui-Xiong'
'Dai, Li-Xiong'
'Li, Ying-Yu'
'Wang, Lin-Lin'
'Song, Hui-Hua'
'Xin, Xiu-Lan'
'Han, Hong-Liang'
'Wang, Xue-Dong'
'Li, Xing-Ru'
'Jin, Qiong-Hua'

_publ_section_title
;
 Construction and characterization of rare earth complexes for efficient
 emission tuning by tetraethyl ethylenebisphosphonate and tridentate
 chelating nitrogen ligands.
;
_journal_issue 24
_journal_name_full 'Dalton transactions (Cambridge, England : 2003)'
_journal_page_first 9594
_journal_page_last 9604
_journal_paper_doi 10.1039/d5dt00963d
_journal_volume 54
_journal_year 2025
_chemical_formula_moiety 'C40 H46 N12 Nd2 O24 P2'
_chemical_formula_sum 'C40 H46 N12 Nd2 O24 P2'
_chemical_formula_weight 1429.31
_space_group_crystal_system triclinic
_space_group_IT_number 2
_space_group_name_Hall '-P 1'
_space_group_name_H-M_alt 'P -1'
_atom_sites_solution_hydrogens geom
_audit_creation_date 2023-04-23
_audit_creation_method
;
Olex2 1.5
(compiled 2023.03.06 svn.rbb2c1857 for OlexSys, GUI svn.r6748)
;
_audit_update_record
;
2024-10-11 deposited with the CCDC.	2025-05-19 downloaded from the CCDC.
;
_cell_angle_alpha 90.150(3)
_cell_angle_beta 99.403(3)
_cell_angle_gamma 91.584(3)
_cell_formula_units_Z 1
_cell_length_a 7.8991(7)
_cell_length_b 9.5356(7)
_cell_length_c 17.3697(16)
_cell_measurement_reflns_used 12798
_cell_measurement_temperature 296(2)
_cell_measurement_theta_max 74.0890
_cell_measurement_theta_min 5.1090
_cell_volume 1290.23(19)
_computing_molecular_graphics 'Olex2 1.5 (Dolomanov et al., 2009)'
_computing_publication_material 'Olex2 1.5 (Dolomanov et al., 2009)'
_computing_structure_refinement 'SHELXL 2018/3 (Sheldrick, 2015)'
_diffrn_ambient_temperature 296.15
_diffrn_measured_fraction_theta_full 0.996
_diffrn_measured_fraction_theta_max 0.837
_diffrn_measurement_device_type 'XtaLAB AFC12 (RINC): Kappa dual home/near'
_diffrn_radiation_type MoK\a
_diffrn_radiation_wavelength 0.71073
_diffrn_reflns_av_R_equivalents 0.0592
_diffrn_reflns_av_unetI/netI 0.0527
_diffrn_reflns_Laue_measured_fraction_full 0.996
_diffrn_reflns_Laue_measured_fraction_max 0.837
_diffrn_reflns_limit_h_max 12
_diffrn_reflns_limit_h_min -12
_diffrn_reflns_limit_k_max 11
_diffrn_reflns_limit_k_min -14
_diffrn_reflns_limit_l_max 26
_diffrn_reflns_limit_l_min -26
_diffrn_reflns_number 30688
_diffrn_reflns_point_group_measured_fraction_full 0.996
_diffrn_reflns_point_group_measured_fraction_max 0.837
_diffrn_reflns_theta_full 25.242
_diffrn_reflns_theta_max 33.621
_diffrn_reflns_theta_min 2.453
_exptl_absorpt_coefficient_mu 2.149
_exptl_absorpt_correction_T_max 0.1053
_exptl_absorpt_correction_T_min 0.0536
_exptl_absorpt_correction_type multi-scan
_exptl_absorpt_process_details
;
 SADABS 2016/2: Krause, L., Herbst-Irmer, R., Sheldrick G.M. & Stalke D.,
 J. Appl. Cryst. 48 (2015) 3-10
;
_exptl_crystal_colour 'clear light colourless'
_exptl_crystal_colour_lustre clear
_exptl_crystal_colour_modifier light
_exptl_crystal_colour_primary colourless
_exptl_crystal_density_diffrn 1.840
_exptl_crystal_description block
_exptl_crystal_F_000 712
_exptl_crystal_size_max 0.3
_exptl_crystal_size_mid 0.2
_exptl_crystal_size_min 0.2
_refine_diff_density_max 1.104
_refine_diff_density_min -1.093
_refine_diff_density_rms 0.157
_refine_ls_extinction_method none
_refine_ls_goodness_of_fit_ref 1.083
_refine_ls_hydrogen_treatment constr
_refine_ls_matrix_type full
_refine_ls_number_parameters 363
_refine_ls_number_reflns 8540
_refine_ls_number_restraints 0
_refine_ls_restrained_S_all 1.083
_refine_ls_R_factor_all 0.0451
_refine_ls_R_factor_gt 0.0291
_refine_ls_shift/su_max 0.002
_refine_ls_shift/su_mean 0.000
_refine_ls_structure_factor_coef Fsqd
_refine_ls_weighting_details 'w=1/[\s^2^(Fo^2^)+(0.0220P)^2^+0.5694P] where P=(Fo^2^+2Fc^2^)/3'
_refine_ls_weighting_scheme calc
_refine_ls_wR_factor_gt 0.0597
_refine_ls_wR_factor_ref 0.0687
_reflns_Friedel_coverage 0.000
_reflns_number_gt 7313
_reflns_number_total 8540
_reflns_threshold_expression 'I > 2\s(I)'
_cod_data_source_file d5dt00963d2.cif
_cod_data_source_block lyy_20
_cod_depositor_comments 'Adding full bibliography for 7718766--7718775.cif.'
_cod_database_code 7718770
_shelx_shelxl_version_number 2018/3
_shelx_space_group_comment
;
The symmetry employed for this shelxl refinement is uniquely defined
by the following loop, which should always be used as a source of
symmetry information in preference to the above space-group names.
They are only intended as comments.
;
_shelx_estimated_absorpt_t_max 0.673
_shelx_estimated_absorpt_t_min 0.565
_olex2_refinement_description
;
1. Fixed Uiso
 At 1.2 times of:
  All C(H) groups, All C(H,H) groups
 At 1.5 times of:
  All C(H,H,H) groups
2.a Secondary CH2 refined with riding coordinates:
 C16(H16A,H16B), C19(H19A,H19B), C17(H17A,H17B)
2.b Aromatic/amide H refined with riding coordinates:
 C12(H12), C14(H14), C1(H1), C4(H4), C13(H13), C15(H15), C8(H8), C2(H2),
 C9(H9), C3(H3), C7(H7)
2.c Idealised Me refined as rotating group:
 C20(H20A,H20B,H20C), C18(H18A,H18B,H18C)
;
_olex2_submission_special_instructions 'No special instructions were received'

loop_
_space_group_symop_operation_xyz
'x, y, z'
'-x, -y, -z'

loop_
_atom_site_label
_atom_site_type_symbol
_atom_site_fract_x
_atom_site_fract_y
_atom_site_fract_z
_atom_site_U_iso_or_equiv
_atom_site_adp_type
_atom_site_occupancy
_atom_site_site_symmetry_order
_atom_site_calc_flag
_atom_site_refinement_flags_posn
_atom_site_refinement_flags_adp
_atom_site_refinement_flags_occupancy
_atom_site_disorder_assembly
_atom_site_disorder_group
Nd01 Nd 0.47554(2) 0.36309(2) 0.76441(2) 0.01951(4) Uani 1 1 d . . . . .
P1 P 0.53999(7) 0.29435(6) 0.55457(3) 0.02015(11) Uani 1 1 d . . . . .
O4 O 0.1713(2) 0.41552(19) 0.70709(11) 0.0304(4) Uani 1 1 d . . . . .
O12 O 0.3992(2) 0.21036(18) 0.49799(10) 0.0249(3) Uani 1 1 d . . . . .
O2 O 0.7656(2) 0.4344(2) 0.84858(11) 0.0312(4) Uani 1 1 d . . . . .
O8 O 0.6887(2) 0.1713(2) 0.75337(11) 0.0316(4) Uani 1 1 d . . . . .
O7 O 0.5995(2) 0.17625(19) 0.86443(10) 0.0291(4) Uani 1 1 d . . . . .
O5 O 0.3533(2) 0.57436(18) 0.68165(10) 0.0288(4) Uani 1 1 d . . . . .
O1 O 0.7192(2) 0.5267(2) 0.73412(11) 0.0347(4) Uani 1 1 d . . . . .
O11 O 0.7017(2) 0.20322(18) 0.55790(11) 0.0276(4) Uani 1 1 d . . . . .
O10 O 0.4772(2) 0.31379(18) 0.62927(10) 0.0262(3) Uani 1 1 d . . . . .
N3 N 0.4250(3) 0.5680(2) 0.85673(12) 0.0242(4) Uani 1 1 d . . . . .
N2 N 0.2764(2) 0.3126(2) 0.86889(11) 0.0212(4) Uani 1 1 d . . . . .
O3 O 0.9418(3) 0.5950(3) 0.81776(14) 0.0493(6) Uani 1 1 d . . . . .
O6 O 0.0881(3) 0.5808(2) 0.62427(13) 0.0435(5) Uani 1 1 d . . . . .
O9 O 0.7712(3) 0.0139(2) 0.84050(15) 0.0472(6) Uani 1 1 d . . . . .
N6 N 0.6902(3) 0.1184(2) 0.82018(13) 0.0286(4) Uani 1 1 d . . . . .
N4 N 0.8135(3) 0.5207(2) 0.80034(13) 0.0303(4) Uani 1 1 d . . . . .
N1 N 0.2959(3) 0.1292(2) 0.75069(12) 0.0238(4) Uani 1 1 d . . . . .
N5 N 0.2005(3) 0.5255(2) 0.66974(12) 0.0281(4) Uani 1 1 d . . . . .
C12 C 0.3247(3) 0.6578(3) 0.96933(15) 0.0273(5) Uani 1 1 d . . . . .
H12 H 0.266527 0.642450 1.011111 0.033 Uiso 1 1 calc R U . . .
C16 C 0.5823(3) 0.4586(2) 0.51065(15) 0.0258(5) Uani 1 1 d . . . . .
H16A H 0.665350 0.513603 0.546619 0.031 Uiso 1 1 calc R U . . .
H16B H 0.631489 0.441701 0.463934 0.031 Uiso 1 1 calc R U . . .
C14 C 0.4824(3) 0.8082(3) 0.89604(15) 0.0303(5) Uani 1 1 d . . . . .
H14 H 0.531875 0.895193 0.887357 0.036 Uiso 1 1 calc R U . . .
C11 C 0.3401(3) 0.5490(2) 0.91711(13) 0.0228(4) Uani 1 1 d . . . . .
C5 C 0.2081(3) 0.0853(2) 0.80701(14) 0.0219(4) Uani 1 1 d . . . . .
C10 C 0.2627(3) 0.4071(2) 0.92532(13) 0.0216(4) Uani 1 1 d . . . . .
C1 C 0.3000(3) 0.0436(3) 0.68963(15) 0.0281(5) Uani 1 1 d . . . . .
H1 H 0.359109 0.074424 0.650450 0.034 Uiso 1 1 calc R U . . .
C4 C 0.1265(3) -0.0461(3) 0.80291(15) 0.0261(5) Uani 1 1 d . . . . .
H4 H 0.067468 -0.075290 0.842449 0.031 Uiso 1 1 calc R U . . .
C13 C 0.3968(3) 0.7885(3) 0.95828(15) 0.0300(5) Uani 1 1 d . . . . .
H13 H 0.387585 0.862040 0.992458 0.036 Uiso 1 1 calc R U . . .
C15 C 0.4932(3) 0.6963(3) 0.84686(15) 0.0276(5) Uani 1 1 d . . . . .
H15 H 0.550670 0.710088 0.804711 0.033 Uiso 1 1 calc R U . . .
C19 C 0.4279(4) 0.1624(3) 0.42123(15) 0.0324(5) Uani 1 1 d . . . . .
H19A H 0.485555 0.073545 0.425812 0.039 Uiso 1 1 calc R U . . .
H19B H 0.499194 0.230401 0.398922 0.039 Uiso 1 1 calc R U . . .
C6 C 0.2019(3) 0.1839(2) 0.87287(14) 0.0228(4) Uani 1 1 d . . . . .
C8 C 0.1106(4) 0.2422(3) 0.99331(16) 0.0332(6) Uani 1 1 d . . . . .
H8 H 0.057512 0.217763 1.035553 0.040 Uiso 1 1 calc R U . . .
C2 C 0.2206(3) -0.0883(3) 0.68189(16) 0.0296(5) Uani 1 1 d . . . . .
H2 H 0.226079 -0.144672 0.638661 0.036 Uiso 1 1 calc R U . . .
C9 C 0.1806(3) 0.3756(3) 0.98816(14) 0.0277(5) Uani 1 1 d . . . . .
H9 H 0.172739 0.442987 1.026117 0.033 Uiso 1 1 calc R U . . .
C17 C 0.8708(3) 0.2473(3) 0.60114(15) 0.0294(5) Uani 1 1 d . . . . .
H17A H 0.898511 0.191380 0.647845 0.035 Uiso 1 1 calc R U . . .
H17B H 0.870075 0.345093 0.616542 0.035 Uiso 1 1 calc R U . . .
C3 C 0.1334(3) -0.1332(3) 0.74004(16) 0.0289(5) Uani 1 1 d . . . . .
H3 H 0.079540 -0.221532 0.736998 0.035 Uiso 1 1 calc R U . . .
C20 C 0.2567(4) 0.1456(3) 0.37043(18) 0.0435(7) Uani 1 1 d . . . . .
H20A H 0.271305 0.110539 0.320160 0.065 Uiso 1 1 calc R U . . .
H20B H 0.202877 0.234898 0.364480 0.065 Uiso 1 1 calc R U . . .
H20C H 0.185729 0.080751 0.394008 0.065 Uiso 1 1 calc R U . . .
C7 C 0.1206(3) 0.1459(3) 0.93506(16) 0.0318(5) Uani 1 1 d . . . . .
H7 H 0.073131 0.056026 0.937394 0.038 Uiso 1 1 calc R U . . .
C18 C 1.0008(4) 0.2271(4) 0.54880(18) 0.0411(7) Uani 1 1 d . . . . .
H18A H 0.978556 0.289340 0.505183 0.062 Uiso 1 1 calc R U . . .
H18B H 0.993803 0.131823 0.530331 0.062 Uiso 1 1 calc R U . . .
H18C H 1.113655 0.247232 0.577270 0.062 Uiso 1 1 calc R U . . .

loop_
_atom_site_aniso_label
_atom_site_aniso_U_11
_atom_site_aniso_U_22
_atom_site_aniso_U_33
_atom_site_aniso_U_23
_atom_site_aniso_U_13
_atom_site_aniso_U_12
Nd01 0.02403(6) 0.01854(6) 0.01656(6) 0.00012(4) 0.00528(4) -0.00059(4)
P1 0.0227(3) 0.0195(3) 0.0186(3) -0.0005(2) 0.0046(2) -0.0003(2)
O4 0.0306(9) 0.0294(9) 0.0306(9) 0.0057(7) 0.0038(7) 0.0005(7)
O12 0.0244(8) 0.0293(9) 0.0212(8) -0.0063(6) 0.0054(6) -0.0033(7)
O2 0.0330(9) 0.0332(9) 0.0265(9) 0.0009(7) 0.0039(7) -0.0068(7)
O8 0.0356(9) 0.0328(10) 0.0295(9) 0.0026(7) 0.0133(7) 0.0055(8)
O7 0.0328(9) 0.0309(9) 0.0247(9) 0.0039(7) 0.0074(7) 0.0020(7)
O5 0.0373(9) 0.0228(8) 0.0263(9) 0.0019(7) 0.0053(7) -0.0011(7)
O1 0.0342(9) 0.0401(11) 0.0300(10) 0.0075(8) 0.0065(8) -0.0054(8)
O11 0.0239(8) 0.0250(8) 0.0331(9) -0.0046(7) 0.0021(7) 0.0022(6)
O10 0.0347(9) 0.0257(8) 0.0193(8) -0.0004(6) 0.0075(7) 0.0003(7)
N3 0.0284(10) 0.0221(9) 0.0227(10) -0.0004(7) 0.0063(8) -0.0001(8)
N2 0.0231(9) 0.0203(9) 0.0205(9) 0.0019(7) 0.0046(7) 0.0015(7)
O3 0.0375(11) 0.0510(13) 0.0568(14) 0.0016(11) 0.0038(10) -0.0208(10)
O6 0.0495(12) 0.0380(11) 0.0375(11) 0.0056(9) -0.0110(9) 0.0096(9)
O9 0.0341(10) 0.0412(12) 0.0685(16) 0.0201(11) 0.0123(10) 0.0143(9)
N6 0.0213(9) 0.0299(11) 0.0345(12) 0.0047(9) 0.0048(8) -0.0005(8)
N4 0.0297(10) 0.0303(11) 0.0317(11) -0.0025(9) 0.0089(9) -0.0044(9)
N1 0.0277(9) 0.0218(9) 0.0225(10) -0.0004(7) 0.0059(7) -0.0020(8)
N5 0.0370(11) 0.0237(10) 0.0232(10) -0.0015(8) 0.0029(8) 0.0060(8)
C12 0.0325(12) 0.0264(11) 0.0239(12) -0.0024(9) 0.0074(9) 0.0034(9)
C16 0.0286(11) 0.0230(11) 0.0267(12) 0.0030(9) 0.0072(9) -0.0003(9)
C14 0.0373(13) 0.0232(11) 0.0292(13) 0.0019(9) 0.0026(10) -0.0032(10)
C11 0.0245(10) 0.0238(11) 0.0201(10) 0.0012(8) 0.0036(8) 0.0025(9)
C5 0.0218(10) 0.0211(10) 0.0228(11) 0.0014(8) 0.0032(8) 0.0008(8)
C10 0.0223(10) 0.0235(10) 0.0186(10) 0.0002(8) 0.0024(8) 0.0011(8)
C1 0.0358(12) 0.0250(11) 0.0250(12) -0.0030(9) 0.0097(10) -0.0025(10)
C4 0.0234(10) 0.0254(11) 0.0306(12) 0.0011(9) 0.0082(9) -0.0022(9)
C13 0.0399(13) 0.0238(11) 0.0255(12) -0.0035(9) 0.0027(10) 0.0027(10)
C15 0.0336(12) 0.0245(11) 0.0258(12) 0.0002(9) 0.0082(10) -0.0019(9)
C19 0.0373(13) 0.0384(14) 0.0220(12) -0.0098(10) 0.0072(10) -0.0018(11)
C6 0.0235(10) 0.0224(10) 0.0225(11) 0.0005(8) 0.0043(8) 0.0006(8)
C8 0.0392(14) 0.0365(14) 0.0266(13) 0.0008(10) 0.0151(11) -0.0072(11)
C2 0.0334(12) 0.0230(11) 0.0329(13) -0.0062(10) 0.0075(10) -0.0014(10)
C9 0.0311(12) 0.0311(12) 0.0216(11) -0.0036(9) 0.0073(9) -0.0014(10)
C17 0.0225(10) 0.0353(13) 0.0294(13) -0.0019(10) 0.0014(9) 0.0014(10)
C3 0.0269(11) 0.0224(11) 0.0369(14) -0.0028(10) 0.0042(10) -0.0027(9)
C20 0.0485(17) 0.0432(17) 0.0343(15) -0.0097(13) -0.0064(13) -0.0005(13)
C7 0.0372(13) 0.0309(13) 0.0286(13) -0.0006(10) 0.0111(10) -0.0102(11)
C18 0.0286(13) 0.0588(19) 0.0367(15) -0.0007(13) 0.0072(11) 0.0043(13)

loop_
_atom_type_symbol
_atom_type_description
_atom_type_scat_dispersion_real
_atom_type_scat_dispersion_imag
_atom_type_scat_source
C C 0.0033 0.0016 'International Tables Vol C Tables 4.2.6.8 and 6.1.1.4'
H H 0.0000 0.0000 'International Tables Vol C Tables 4.2.6.8 and 6.1.1.4'
N N 0.0061 0.0033 'International Tables Vol C Tables 4.2.6.8 and 6.1.1.4'
Nd Nd -0.1943 3.0179 'International Tables Vol C Tables 4.2.6.8 and 6.1.1.4'
O O 0.0106 0.0060 'International Tables Vol C Tables 4.2.6.8 and 6.1.1.4'
P P 0.1023 0.0942 'International Tables Vol C Tables 4.2.6.8 and 6.1.1.4'

loop_
_geom_angle_atom_site_label_1
_geom_angle_atom_site_label_2
_geom_angle_atom_site_label_3
_geom_angle
_geom_angle_site_symmetry_1
_geom_angle_site_symmetry_3
_geom_angle_publ_flag
O4 Nd01 O2 150.88(6) . . ?
O4 Nd01 O8 137.56(6) . . ?
O4 Nd01 O7 131.06(6) . . ?
O4 Nd01 O5 49.93(6) . . ?
O4 Nd01 O1 119.10(6) . . ?
O4 Nd01 N3 80.82(6) . . ?
O4 Nd01 N2 70.73(6) . . ?
O4 Nd01 N6 139.78(6) . . ?
O4 Nd01 N1 71.48(6) . . ?
O4 Nd01 N5 24.97(6) . . ?
O2 Nd01 O7 65.37(6) . . ?
O2 Nd01 O5 110.00(6) . . ?
O2 Nd01 N3 71.57(6) . . ?
O2 Nd01 N2 103.00(6) . . ?
O2 Nd01 N6 66.57(6) . . ?
O2 Nd01 N1 132.24(6) . . ?
O2 Nd01 N5 133.17(6) . . ?
O8 Nd01 O2 71.41(6) . . ?
O8 Nd01 O7 49.71(6) . . ?
O8 Nd01 O5 136.81(6) . . ?
O8 Nd01 O1 83.71(6) . . ?
O8 Nd01 N3 140.35(6) . . ?
O8 Nd01 N2 113.92(6) . . ?
O8 Nd01 N6 24.77(6) . . ?
O8 Nd01 N1 74.35(6) . . ?
O8 Nd01 N5 142.08(6) . . ?
O7 Nd01 O5 171.65(6) . . ?
O7 Nd01 N3 101.14(6) . . ?
O7 Nd01 N2 67.77(6) . . ?
O7 Nd01 N6 24.95(6) . . ?
O7 Nd01 N1 67.18(6) . . ?
O7 Nd01 N5 155.76(6) . . ?
O5 Nd01 N3 70.55(6) . . ?
O5 Nd01 N2 107.79(6) . . ?
O5 Nd01 N6 161.30(6) . . ?
O5 Nd01 N1 117.76(6) . . ?
O5 Nd01 N5 25.10(6) . . ?
O1 Nd01 O2 49.54(6) . . ?
O1 Nd01 O7 109.59(6) . . ?
O1 Nd01 O5 69.29(6) . . ?
O1 Nd01 N3 83.06(6) . . ?
O1 Nd01 N2 142.63(6) . . ?
O1 Nd01 N6 97.50(6) . . ?
O1 Nd01 N1 153.22(7) . . ?
O1 Nd01 N5 94.13(6) . . ?
O10 Nd01 O4 79.25(6) . . ?
O10 Nd01 O2 117.04(6) . . ?
O10 Nd01 O8 70.98(6) . . ?
O10 Nd01 O7 117.37(6) . . ?
O10 Nd01 O5 70.78(6) . . ?
O10 Nd01 O1 77.80(6) . . ?
O10 Nd01 N3 140.83(6) . . ?
O10 Nd01 N2 138.11(6) . . ?
O10 Nd01 N6 93.98(6) . . ?
O10 Nd01 N1 80.62(6) . . ?
O10 Nd01 N5 71.58(6) . . ?
N3 Nd01 N2 62.11(6) . . ?
N3 Nd01 N6 122.41(6) . . ?
N3 Nd01 N5 76.15(6) . . ?
N2 Nd01 N6 90.77(6) . . ?
N2 Nd01 N5 90.45(6) . . ?
N1 Nd01 N3 123.68(6) . . ?
N1 Nd01 N2 62.72(6) . . ?
N1 Nd01 N6 68.30(6) . . ?
N1 Nd01 N5 93.91(6) . . ?
N5 Nd01 N6 159.11(6) . . ?
O12 P1 C16 108.87(11) . . ?
O11 P1 O12 103.48(9) . . ?
O11 P1 C16 108.19(11) . . ?
O10 P1 O12 108.16(10) . . ?
O10 P1 O11 115.82(10) . . ?
O10 P1 C16 111.84(11) . . ?
N5 O4 Nd01 98.48(14) . . ?
C19 O12 P1 121.89(15) . . ?
N4 O2 Nd01 96.38(14) . . ?
N6 O8 Nd01 97.66(14) . . ?
N6 O7 Nd01 95.55(14) . . ?
N5 O5 Nd01 94.59(13) . . ?
N4 O1 Nd01 97.23(14) . . ?
C17 O11 P1 122.58(16) . . ?
P1 O10 Nd01 160.71(11) . . ?
C11 N3 Nd01 122.26(15) . . ?
C11 N3 C15 118.1(2) . . ?
C15 N3 Nd01 119.51(16) . . ?
C10 N2 Nd01 121.14(14) . . ?
C10 N2 C6 118.3(2) . . ?
C6 N2 Nd01 120.05(15) . . ?
O8 N6 Nd01 57.56(12) . . ?
O8 N6 O7 117.0(2) . . ?
O7 N6 Nd01 59.51(12) . . ?
O9 N6 Nd01 176.49(19) . . ?
O9 N6 O8 121.6(2) . . ?
O9 N6 O7 121.3(2) . . ?
O2 N4 Nd01 58.75(12) . . ?
O1 N4 Nd01 58.02(12) . . ?
O1 N4 O2 116.5(2) . . ?
O3 N4 Nd01 173.6(2) . . ?
O3 N4 O2 121.3(2) . . ?
O3 N4 O1 122.2(2) . . ?
C5 N1 Nd01 121.46(15) . . ?
C1 N1 Nd01 120.05(16) . . ?
C1 N1 C5 118.3(2) . . ?
O4 N5 Nd01 56.56(12) . . ?
O5 N5 Nd01 60.31(11) . . ?
O5 N5 O4 116.4(2) . . ?
O6 N5 Nd01 172.56(18) . . ?
O6 N5 O4 122.0(2) . . ?
O6 N5 O5 121.6(2) . . ?
C11 C12 H12 120.3 . . ?
C13 C12 H12 120.3 . . ?
C13 C12 C11 119.3(2) . . ?
P1 C16 H16A 109.4 . . ?
P1 C16 H16B 109.4 . . ?
C16 C16 P1 111.2(2) 2_666 . ?
C16 C16 H16A 109.4 2_666 . ?
C16 C16 H16B 109.4 2_666 . ?
H16A C16 H16B 108.0 . . ?
C13 C14 H14 120.7 . . ?
C13 C14 C15 118.5(2) . . ?
C15 C14 H14 120.7 . . ?
N3 C11 C12 121.5(2) . . ?
N3 C11 C10 116.8(2) . . ?
C12 C11 C10 121.7(2) . . ?
N1 C5 C4 121.1(2) . . ?
N1 C5 C6 117.1(2) . . ?
C4 C5 C6 121.8(2) . . ?
N2 C10 C11 116.7(2) . . ?
N2 C10 C9 122.5(2) . . ?
C9 C10 C11 120.9(2) . . ?
N1 C1 H1 118.3 . . ?
N1 C1 C2 123.4(2) . . ?
C2 C1 H1 118.3 . . ?
C5 C4 H4 120.1 . . ?
C3 C4 C5 119.8(2) . . ?
C3 C4 H4 120.1 . . ?
C12 C13 H13 120.4 . . ?
C14 C13 C12 119.1(2) . . ?
C14 C13 H13 120.4 . . ?
N3 C15 C14 123.4(2) . . ?
N3 C15 H15 118.3 . . ?
C14 C15 H15 118.3 . . ?
O12 C19 H19A 110.2 . . ?
O12 C19 H19B 110.2 . . ?
O12 C19 C20 107.7(2) . . ?
H19A C19 H19B 108.5 . . ?
C20 C19 H19A 110.2 . . ?
C20 C19 H19B 110.2 . . ?
N2 C6 C5 117.2(2) . . ?
N2 C6 C7 121.6(2) . . ?
C7 C6 C5 121.2(2) . . ?
C9 C8 H8 120.4 . . ?
C7 C8 H8 120.4 . . ?
C7 C8 C9 119.1(2) . . ?
C1 C2 H2 121.0 . . ?
C3 C2 C1 118.0(2) . . ?
C3 C2 H2 121.0 . . ?
C10 C9 H9 120.6 . . ?
C8 C9 C10 118.8(2) . . ?
C8 C9 H9 120.6 . . ?
O11 C17 H17A 110.1 . . ?
O11 C17 H17B 110.1 . . ?
O11 C17 C18 107.9(2) . . ?
H17A C17 H17B 108.4 . . ?
C18 C17 H17A 110.1 . . ?
C18 C17 H17B 110.1 . . ?
C4 C3 H3 120.3 . . ?
C2 C3 C4 119.4(2) . . ?
C2 C3 H3 120.3 . . ?
C19 C20 H20A 109.5 . . ?
C19 C20 H20B 109.5 . . ?
C19 C20 H20C 109.5 . . ?
H20A C20 H20B 109.5 . . ?
H20A C20 H20C 109.5 . . ?
H20B C20 H20C 109.5 . . ?
C6 C7 H7 120.2 . . ?
C8 C7 C6 119.6(2) . . ?
C8 C7 H7 120.2 . . ?
C17 C18 H18A 109.5 . . ?
C17 C18 H18B 109.5 . . ?
C17 C18 H18C 109.5 . . ?
H18A C18 H18B 109.5 . . ?
H18A C18 H18C 109.5 . . ?
H18B C18 H18C 109.5 . . ?

loop_
_geom_bond_atom_site_label_1
_geom_bond_atom_site_label_2
_geom_bond_distance
_geom_bond_site_symmetry_2
_geom_bond_publ_flag
Nd01 O4 2.5105(18) . ?
Nd01 O2 2.5816(18) . ?
Nd01 O8 2.5478(19) . ?
Nd01 O7 2.5901(18) . ?
Nd01 O5 2.5934(18) . ?
Nd01 O1 2.5659(19) . ?
Nd01 O10 2.3950(17) . ?
Nd01 N3 2.605(2) . ?
Nd01 N2 2.6262(19) . ?
Nd01 N6 2.992(2) . ?
Nd01 N1 2.599(2) . ?
Nd01 N5 2.976(2) . ?
P1 O12 1.5601(16) . ?
P1 O11 1.5582(18) . ?
P1 O10 1.4758(18) . ?
P1 C16 1.791(2) . ?
O4 N5 1.270(3) . ?
O12 C19 1.463(3) . ?
O2 N4 1.270(3) . ?
O8 N6 1.265(3) . ?
O7 N6 1.268(3) . ?
O5 N5 1.267(3) . ?
O1 N4 1.267(3) . ?
O11 C17 1.471(3) . ?
N3 C11 1.344(3) . ?
N3 C15 1.346(3) . ?
N2 C10 1.349(3) . ?
N2 C6 1.352(3) . ?
O3 N4 1.216(3) . ?
O6 N5 1.220(3) . ?
O9 N6 1.221(3) . ?
N1 C5 1.350(3) . ?
N1 C1 1.342(3) . ?
C12 H12 0.9300 . ?
C12 C11 1.397(3) . ?
C12 C13 1.383(4) . ?
C16 C16 1.534(5) 2_666 ?
C16 H16A 0.9700 . ?
C16 H16B 0.9700 . ?
C14 H14 0.9300 . ?
C14 C13 1.376(4) . ?
C14 C15 1.379(4) . ?
C11 C10 1.486(3) . ?
C5 C4 1.390(3) . ?
C5 C6 1.487(3) . ?
C10 C9 1.388(3) . ?
C1 H1 0.9300 . ?
C1 C2 1.386(3) . ?
C4 H4 0.9300 . ?
C4 C3 1.379(4) . ?
C13 H13 0.9300 . ?
C15 H15 0.9300 . ?
C19 H19A 0.9700 . ?
C19 H19B 0.9700 . ?
C19 C20 1.494(4) . ?
C6 C7 1.388(3) . ?
C8 H8 0.9300 . ?
C8 C9 1.381(4) . ?
C8 C7 1.378(4) . ?
C2 H2 0.9300 . ?
C2 C3 1.375(4) . ?
C9 H9 0.9300 . ?
C17 H17A 0.9700 . ?
C17 H17B 0.9700 . ?
C17 C18 1.494(4) . ?
C3 H3 0.9300 . ?
C20 H20A 0.9600 . ?
C20 H20B 0.9600 . ?
C20 H20C 0.9600 . ?
C7 H7 0.9300 . ?
C18 H18A 0.9600 . ?
C18 H18B 0.9600 . ?
C18 H18C 0.9600 . ?

loop_
_geom_torsion_atom_site_label_1
_geom_torsion_atom_site_label_2
_geom_torsion_atom_site_label_3
_geom_torsion_atom_site_label_4
_geom_torsion
_geom_torsion_site_symmetry_1
_geom_torsion_site_symmetry_2
_geom_torsion_site_symmetry_3
_geom_torsion_site_symmetry_4
_geom_torsion_publ_flag
Nd01 O4 N5 O5 -8.1(2) . . . . ?
Nd01 O4 N5 O6 171.3(2) . . . . ?
Nd01 O2 N4 O1 -6.3(2) . . . . ?
Nd01 O2 N4 O3 172.5(2) . . . . ?
Nd01 O8 N6 O7 -2.0(2) . . . . ?
Nd01 O8 N6 O9 176.0(2) . . . . ?
Nd01 O7 N6 O8 1.9(2) . . . . ?
Nd01 O7 N6 O9 -176.0(2) . . . . ?
Nd01 O5 N5 O4 7.7(2) . . . . ?
Nd01 O5 N5 O6 -171.6(2) . . . . ?
Nd01 O1 N4 O2 6.3(2) . . . . ?
Nd01 O1 N4 O3 -172.4(2) . . . . ?
Nd01 N3 C11 C12 175.36(17) . . . . ?
Nd01 N3 C11 C10 -5.0(3) . . . . ?
Nd01 N3 C15 C14 -175.6(2) . . . . ?
Nd01 N2 C10 C11 10.5(3) . . . . ?
Nd01 N2 C10 C9 -169.74(17) . . . . ?
Nd01 N2 C6 C5 -12.3(3) . . . . ?
Nd01 N2 C6 C7 168.78(19) . . . . ?
Nd01 N1 C5 C4 -173.49(17) . . . . ?
Nd01 N1 C5 C6 6.9(3) . . . . ?
Nd01 N1 C1 C2 173.9(2) . . . . ?
P1 O12 C19 C20 -155.2(2) . . . . ?
P1 O11 C17 C18 -132.0(2) . . . . ?
O12 P1 O11 C17 175.97(18) . . . . ?
O12 P1 O10 Nd01 163.5(3) . . . . ?
O12 P1 C16 C16 56.1(3) . . . 2_666 ?
O11 P1 O12 C19 -50.9(2) . . . . ?
O11 P1 O10 Nd01 48.0(4) . . . . ?
O11 P1 C16 C16 167.9(2) . . . 2_666 ?
O10 P1 O12 C19 -174.31(19) . . . . ?
O10 P1 O11 C17 -65.9(2) . . . . ?
O10 P1 C16 C16 -63.4(3) . . . 2_666 ?
N3 C11 C10 N2 -3.7(3) . . . . ?
N3 C11 C10 C9 176.6(2) . . . . ?
N2 C10 C9 C8 0.2(4) . . . . ?
N2 C6 C7 C8 1.9(4) . . . . ?
N1 C5 C4 C3 -0.7(4) . . . . ?
N1 C5 C6 N2 3.7(3) . . . . ?
N1 C5 C6 C7 -177.4(2) . . . . ?
N1 C1 C2 C3 0.0(4) . . . . ?
C12 C11 C10 N2 176.0(2) . . . . ?
C12 C11 C10 C9 -3.8(3) . . . . ?
C16 P1 O12 C19 64.0(2) . . . . ?
C16 P1 O11 C17 60.6(2) . . . . ?
C16 P1 O10 Nd01 -76.6(3) . . . . ?
C11 N3 C15 C14 0.9(4) . . . . ?
C11 C12 C13 C14 -0.1(4) . . . . ?
C11 C10 C9 C8 -180.0(2) . . . . ?
C5 N1 C1 C2 -0.9(4) . . . . ?
C5 C4 C3 C2 -0.3(4) . . . . ?
C5 C6 C7 C8 -177.1(2) . . . . ?
C10 N2 C6 C5 175.7(2) . . . . ?
C10 N2 C6 C7 -3.2(3) . . . . ?
C1 N1 C5 C4 1.3(3) . . . . ?
C1 N1 C5 C6 -178.4(2) . . . . ?
C1 C2 C3 C4 0.6(4) . . . . ?
C4 C5 C6 N2 -176.0(2) . . . . ?
C4 C5 C6 C7 3.0(4) . . . . ?
C13 C12 C11 N3 0.7(4) . . . . ?
C13 C12 C11 C10 -179.0(2) . . . . ?
C13 C14 C15 N3 -0.3(4) . . . . ?
C15 N3 C11 C12 -1.0(3) . . . . ?
C15 N3 C11 C10 178.6(2) . . . . ?
C15 C14 C13 C12 -0.1(4) . . . . ?
C6 N2 C10 C11 -177.6(2) . . . . ?
C6 N2 C10 C9 2.2(3) . . . . ?
C6 C5 C4 C3 179.0(2) . . . . ?
C9 C8 C7 C6 0.7(4) . . . . ?
C7 C8 C9 C10 -1.7(4) . . . . ?
